data_7112675
loop_
_publ_author_name
'Mock, Michael T.'
'Chen, Shentan'
'Rousseau, Roger'
'O'Hagan, Molly J'
'Dougherty, William G.'
'Kassel, W. Scott'
'DuBois, Daniel L.'
'Bullock, R. Morris'

_publ_section_title
;
 A rare terminal dinitrogen complex of chromium.
;
_journal_issue 44
_journal_name_full 'Chemical communications (Cambridge, England)'
_journal_page_first 12212
_journal_page_last 12214
_journal_paper_doi 10.1039/c1cc15430c
_journal_volume 47
_journal_year 2011
_chemical_formula_sum 'C31 H32 Cr0.5 N2 O P2'
_chemical_formula_weight 536.53
_chemical_name_systematic
;
?
;
_space_group_IT_number 43
_symmetry_cell_setting orthorhombic
_symmetry_space_group_name_Hall 'F 2 -2d'
_symmetry_space_group_name_H-M 'F d d 2'
_atom_sites_solution_hydrogens geom
_atom_sites_solution_primary direct
_atom_sites_solution_secondary difmap
_audit_creation_method SHELXL-97
_cell_angle_alpha 90.00
_cell_angle_beta 90.00
_cell_angle_gamma 90.00
_cell_formula_units_Z 16
_cell_length_a 27.3861(14)
_cell_length_b 41.872(2)
_cell_length_c 9.2575(5)
_cell_measurement_reflns_used 8378
_cell_measurement_temperature 100(2)
_cell_measurement_theta_max 30.95
_cell_measurement_theta_min 2.45
_cell_volume 10615.7(9)
_computing_cell_refinement 'Bruker SAINT'
_computing_data_collection 'Bruker APEX2'
_computing_data_reduction 'Bruker SAINT'
_computing_molecular_graphics 'Bruker SHELXTL'
_computing_publication_material 'Bruker SHELXTL'
_computing_structure_refinement 'SHELXL-97 (Sheldrick, 2008)'
_computing_structure_solution 'SHELXS-97 (Sheldrick, 2008)'
_diffrn_ambient_temperature 100(2)
_diffrn_measured_fraction_theta_full 1.000
_diffrn_measured_fraction_theta_max 0.991
_diffrn_measurement_device_type 'Bruker APEX-II CCD'
_diffrn_measurement_method '\f and \w scans'
_diffrn_radiation_monochromator graphite
_diffrn_radiation_source 'fine-focus sealed tube'
_diffrn_radiation_type MoK\a
_diffrn_radiation_wavelength 0.71073
_diffrn_reflns_av_R_equivalents 0.1084
_diffrn_reflns_av_sigmaI/netI 0.1233
_diffrn_reflns_limit_h_max 34
_diffrn_reflns_limit_h_min -41
_diffrn_reflns_limit_k_max 64
_diffrn_reflns_limit_k_min -62
_diffrn_reflns_limit_l_max 14
_diffrn_reflns_limit_l_min -13
_diffrn_reflns_number 44110
_diffrn_reflns_theta_full 25.00
_diffrn_reflns_theta_max 33.36
_diffrn_reflns_theta_min 1.78
_exptl_absorpt_coefficient_mu 0.386
_exptl_absorpt_correction_T_max 0.9885
_exptl_absorpt_correction_T_min 0.9269
_exptl_absorpt_correction_type multi-scan
_exptl_absorpt_process_details SADABS
_exptl_crystal_colour yellow
_exptl_crystal_density_diffrn 1.343
_exptl_crystal_density_method 'not measured'
_exptl_crystal_description needle
_exptl_crystal_F_000 4512
_exptl_crystal_size_max 0.20
_exptl_crystal_size_mid 0.04
_exptl_crystal_size_min 0.03
_refine_diff_density_max 0.460
_refine_diff_density_min -0.488
_refine_diff_density_rms 0.090
_refine_ls_abs_structure_details 'Flack H D (1983), Acta Cryst. A39, 876-881'
_refine_ls_abs_structure_Flack -0.006(19)
_refine_ls_extinction_method none
_refine_ls_goodness_of_fit_ref 1.008
_refine_ls_hydrogen_treatment constr
_refine_ls_matrix_type full
_refine_ls_number_parameters 330
_refine_ls_number_reflns 10077
_refine_ls_number_restraints 1
_refine_ls_restrained_S_all 1.008
_refine_ls_R_factor_all 0.1100
_refine_ls_R_factor_gt 0.0540
_refine_ls_shift/su_max 0.001
_refine_ls_shift/su_mean 0.000
_refine_ls_structure_factor_coef Fsqd
_refine_ls_weighting_details 'calc w=1/[\s^2^(Fo^2^)+(0.0317P)^2^] where P=(Fo^2^+2Fc^2^)/3'
_refine_ls_weighting_scheme calc
_refine_ls_wR_factor_gt 0.0833
_refine_ls_wR_factor_ref 0.0981
_reflns_number_gt 6647
_reflns_number_total 10077
_reflns_threshold_expression >2sigma(I)
_cod_data_source_file c1cc15430c.txt
_cod_data_source_block pnl091a
_cod_depositor_comments
;
The following automatic conversions were performed:

'_symmetry_cell_setting' value 'Orthorhombic' changed to
'orthorhombic' according to
/usr/data/users/saulius/automatic-downloads/retrospective/RSC/lib/dictionaries/cif_core.dic
dictionary named 'cif_core.dic' version 2.4.2 from 2011-04-26.

Automatic conversion script
Id: cif_fix_values 2281 2013-09-26 08:29:07Z andrius 
;
_cod_original_cell_volume 10615.6(10)
_cod_original_sg_symbol_H-M Fdd2
_cod_original_formula_sum 'C31 H32 Cr0.50 N2 O P2'
_cod_database_code 7112675

loop_
_symmetry_equiv_pos_as_xyz
'x, y, z'
'-x, -y, z'
'x+1/4, -y+1/4, z+1/4'
'-x+1/4, y+1/4, z+1/4'
'x, y+1/2, z+1/2'
'-x, -y+1/2, z+1/2'
'x+1/4, -y+3/4, z+3/4'
'-x+1/4, y+3/4, z+3/4'
'x+1/2, y, z+1/2'
'-x+1/2, -y, z+1/2'
'x+3/4, -y+1/4, z+3/4'
'-x+3/4, y+1/4, z+3/4'
'x+1/2, y+1/2, z'
'-x+1/2, -y+1/2, z'
'x+3/4, -y+3/4, z+1/4'
'-x+3/4, y+3/4, z+1/4'

loop_
_atom_site_label
_atom_site_type_symbol
_atom_site_fract_x
_atom_site_fract_y
_atom_site_fract_z
_atom_site_U_iso_or_equiv
_atom_site_adp_type
_atom_site_occupancy
_atom_site_symmetry_multiplicity
_atom_site_calc_flag
_atom_site_refinement_flags
Cr1 Cr -0.7500 0.2500 1.00814(5) 0.01130(11) Uani 1 2 d S
N1 N -0.60677(7) 0.24706(4) 0.9224(2) 0.0138(4) Uani 1 1 d .
N2 N -0.79860(7) 0.28105(5) 0.6771(2) 0.0138(4) Uani 1 1 d .
O1 O -0.80398(6) 0.22208(4) 1.2604(2) 0.0271(4) Uani 1 1 d .
P1 P -0.80341(2) 0.226414(14) 0.84197(7) 0.01202(12) Uani 1 1 d .
P2 P -0.69092(2) 0.211564(14) 0.97665(6) 0.01197(12) Uani 1 1 d .
C1 C -0.80750(9) 0.17418(6) 0.6419(3) 0.0211(5) Uani 1 1 d .
H1A H -0.8154 0.1891 0.5681 0.025 Uiso 1 1 calc R
C2 C -0.80402(10) 0.14165(6) 0.6090(3) 0.0283(7) Uani 1 1 d .
H2A H -0.8091 0.1345 0.5127 0.034 Uiso 1 1 calc R
C3 C -0.79324(10) 0.11991(6) 0.7160(4) 0.0343(8) Uani 1 1 d .
H3A H -0.7905 0.0979 0.6929 0.041 Uiso 1 1 calc R
C4 C -0.78632(10) 0.12988(6) 0.8565(4) 0.0290(7) Uani 1 1 d .
H4A H -0.7791 0.1148 0.9301 0.035 Uiso 1 1 calc R
C5 C -0.78994(9) 0.16214(6) 0.8893(3) 0.0221(6) Uani 1 1 d .
H5A H -0.7859 0.1690 0.9864 0.026 Uiso 1 1 calc R
C6 C -0.79944(8) 0.18475(5) 0.7811(3) 0.0154(5) Uani 1 1 d .
C7 C -0.86661(8) 0.22275(5) 0.9133(3) 0.0155(5) Uani 1 1 d .
H7A H -0.8851 0.2079 0.8505 0.019 Uiso 1 1 calc R
H7B H -0.8651 0.2131 1.0109 0.019 Uiso 1 1 calc R
C8 C -0.55571(8) 0.25307(6) 0.9600(3) 0.0179(5) Uani 1 1 d .
H8A H -0.5536 0.2575 1.0648 0.022 Uiso 1 1 calc R
H8B H -0.5446 0.2724 0.9082 0.022 Uiso 1 1 calc R
C9 C -0.52356(9) 0.21134(6) 0.7902(3) 0.0199(5) Uani 1 1 d .
H9A H -0.5491 0.2165 0.7250 0.024 Uiso 1 1 calc R
C10 C -0.48858(9) 0.18922(6) 0.7508(3) 0.0268(6) Uani 1 1 d .
H10A H -0.4905 0.1793 0.6586 0.032 Uiso 1 1 calc R
C11 C -0.45096(10) 0.18128(7) 0.8431(3) 0.0293(6) Uani 1 1 d .
H11A H -0.4266 0.1665 0.8143 0.035 Uiso 1 1 calc R
C12 C -0.44932(9) 0.19525(7) 0.9781(3) 0.0295(7) Uani 1 1 d .
H12A H -0.4239 0.1898 1.0434 0.035 Uiso 1 1 calc R
C13 C -0.48470(9) 0.21729(6) 1.0190(3) 0.0229(6) Uani 1 1 d .
H13A H -0.4836 0.2265 1.1127 0.027 Uiso 1 1 calc R
C14 C -0.52160(8) 0.22602(6) 0.9245(3) 0.0160(5) Uani 1 1 d .
C15 C -0.62789(8) 0.22417(5) 1.0243(3) 0.0151(5) Uani 1 1 d .
H15A H -0.6283 0.2339 1.1218 0.018 Uiso 1 1 calc R
H15B H -0.6067 0.2050 1.0283 0.018 Uiso 1 1 calc R
C16 C -0.71357(9) 0.16785(6) 1.1979(3) 0.0171(5) Uani 1 1 d .
H16A H -0.7319 0.1849 1.2388 0.020 Uiso 1 1 calc R
C17 C -0.71161(9) 0.13838(6) 1.2682(3) 0.0194(5) Uani 1 1 d .
H17A H -0.7287 0.1354 1.3565 0.023 Uiso 1 1 calc R
C18 C -0.68492(9) 0.11363(6) 1.2096(3) 0.0198(5) Uani 1 1 d .
H18A H -0.6834 0.0936 1.2579 0.024 Uiso 1 1 calc R
C19 C -0.66051(9) 0.11789(6) 1.0814(3) 0.0215(6) Uani 1 1 d .
H19A H -0.6424 0.1008 1.0403 0.026 Uiso 1 1 calc R
C20 C -0.66230(9) 0.14720(6) 1.0122(3) 0.0205(5) Uani 1 1 d .
H20A H -0.6450 0.1500 0.9242 0.025 Uiso 1 1 calc R
C21 C -0.68882(8) 0.17244(5) 1.0687(3) 0.0145(5) Uani 1 1 d .
C22 C -0.67962(8) 0.19840(5) 0.7874(2) 0.0129(5) Uani 1 1 d .
H22A H -0.6439 0.1975 0.7711 0.015 Uiso 1 1 calc R
H22B H -0.6927 0.1765 0.7754 0.015 Uiso 1 1 calc R
C23 C -0.80260(9) 0.29629(6) 0.5332(3) 0.0167(5) Uani 1 1 d .
H23A H -0.7869 0.2822 0.4611 0.020 Uiso 1 1 calc R
H23B H -0.7840 0.3166 0.5350 0.020 Uiso 1 1 calc R
C24 C -0.87503(9) 0.33324(6) 0.5051(3) 0.0203(5) Uani 1 1 d .
H24A H -0.8564 0.3495 0.5509 0.024 Uiso 1 1 calc R
C25 C -0.92200(10) 0.33985(7) 0.4611(3) 0.0267(6) Uani 1 1 d .
H25A H -0.9354 0.3605 0.4765 0.032 Uiso 1 1 calc R
C26 C -0.94972(10) 0.31644(7) 0.3947(3) 0.0270(6) Uani 1 1 d .
H26A H -0.9822 0.3209 0.3648 0.032 Uiso 1 1 calc R
C27 C -0.92999(9) 0.28683(7) 0.3726(3) 0.0226(6) Uani 1 1 d .
H27A H -0.9490 0.2707 0.3273 0.027 Uiso 1 1 calc R
C28 C -0.88231(9) 0.28011(6) 0.4157(3) 0.0184(5) Uani 1 1 d .
H28A H -0.8689 0.2595 0.3985 0.022 Uiso 1 1 calc R
C29 C -0.85422(8) 0.30333(6) 0.4838(2) 0.0154(5) Uani 1 1 d .
C30 C -0.81650(9) 0.24817(5) 0.6737(2) 0.0146(5) Uani 1 1 d .
H30A H -0.8011 0.2368 0.5918 0.018 Uiso 1 1 calc R
H30B H -0.8522 0.2484 0.6572 0.018 Uiso 1 1 calc R
C31 C -0.78396(9) 0.23187(6) 1.1567(3) 0.0164(5) Uani 1 1 d .

loop_
_atom_site_aniso_label
_atom_site_aniso_U_11
_atom_site_aniso_U_22
_atom_site_aniso_U_33
_atom_site_aniso_U_23
_atom_site_aniso_U_13
_atom_site_aniso_U_12
Cr1 0.0117(3) 0.0117(2) 0.0106(2) 0.000 0.000 0.0011(2)
N1 0.0110(9) 0.0118(10) 0.0184(10) 0.0014(8) -0.0007(8) -0.0010(7)
N2 0.0150(10) 0.0140(10) 0.0125(10) 0.0009(8) -0.0004(8) -0.0010(8)
O1 0.0244(10) 0.0324(11) 0.0245(10) 0.0129(9) 0.0098(8) 0.0065(8)
P1 0.0126(3) 0.0104(3) 0.0131(3) -0.0005(2) 0.0001(2) 0.0001(2)
P2 0.0123(3) 0.0115(3) 0.0122(3) 0.0014(2) 0.0005(2) 0.0001(2)
C1 0.0186(13) 0.0207(13) 0.0240(14) -0.0063(11) 0.0083(11) -0.0063(10)
C2 0.0252(14) 0.0225(14) 0.0373(17) -0.0168(13) 0.0182(13) -0.0099(11)
C3 0.0232(14) 0.0113(13) 0.068(2) -0.0081(14) 0.0136(15) -0.0006(11)
C4 0.0208(13) 0.0174(13) 0.049(2) 0.0027(13) -0.0013(13) 0.0024(11)
C5 0.0199(13) 0.0167(13) 0.0296(15) 0.0002(11) -0.0037(11) -0.0010(10)
C6 0.0107(11) 0.0120(11) 0.0235(14) -0.0029(10) 0.0008(9) 0.0001(9)
C7 0.0158(12) 0.0129(11) 0.0180(13) 0.0013(10) 0.0001(10) 0.0001(9)
C8 0.0133(11) 0.0169(12) 0.0236(13) -0.0008(10) -0.0025(10) -0.0002(10)
C9 0.0187(12) 0.0220(13) 0.0191(13) 0.0056(11) 0.0043(10) 0.0006(10)
C10 0.0275(14) 0.0289(14) 0.0241(14) -0.0002(13) 0.0076(13) 0.0016(11)
C11 0.0211(14) 0.0260(15) 0.0410(18) 0.0050(14) 0.0090(13) 0.0090(11)
C12 0.0182(13) 0.0298(15) 0.0403(19) 0.0040(14) -0.0063(13) 0.0040(11)
C13 0.0183(13) 0.0234(14) 0.0270(15) 0.0015(12) -0.0020(11) 0.0013(10)
C14 0.0112(11) 0.0150(11) 0.0217(13) 0.0039(10) 0.0021(9) -0.0025(9)
C15 0.0133(11) 0.0161(11) 0.0159(12) 0.0016(10) -0.0004(9) 0.0020(9)
C16 0.0180(12) 0.0182(12) 0.0151(12) -0.0016(10) -0.0004(10) 0.0022(10)
C17 0.0239(13) 0.0178(12) 0.0166(13) 0.0031(10) 0.0005(11) -0.0013(10)
C18 0.0200(13) 0.0147(12) 0.0248(14) 0.0074(10) -0.0014(11) -0.0022(10)
C19 0.0228(13) 0.0179(13) 0.0239(15) 0.0027(11) 0.0040(11) 0.0039(10)
C20 0.0202(12) 0.0180(12) 0.0233(14) 0.0068(11) 0.0078(11) 0.0051(10)
C21 0.0136(11) 0.0120(11) 0.0181(13) -0.0001(9) -0.0007(10) -0.0001(9)
C22 0.0154(11) 0.0109(11) 0.0124(12) 0.0006(9) 0.0013(9) -0.0004(9)
C23 0.0153(12) 0.0190(12) 0.0157(13) 0.0039(10) -0.0010(10) 0.0003(9)
C24 0.0215(13) 0.0198(12) 0.0196(13) 0.0024(11) -0.0016(11) 0.0021(10)
C25 0.0256(14) 0.0310(16) 0.0236(15) 0.0009(12) 0.0018(12) 0.0081(12)
C26 0.0163(13) 0.0400(17) 0.0248(15) 0.0093(13) 0.0013(11) 0.0036(12)
C27 0.0160(12) 0.0348(16) 0.0171(13) 0.0030(11) -0.0012(10) -0.0049(11)
C28 0.0206(13) 0.0225(13) 0.0120(12) 0.0025(10) -0.0024(10) -0.0020(10)
C29 0.0177(12) 0.0209(12) 0.0075(11) 0.0050(9) 0.0003(9) 0.0013(9)
C30 0.0166(12) 0.0125(11) 0.0147(12) -0.0023(9) -0.0014(9) 0.0027(9)
C31 0.0141(11) 0.0156(12) 0.0196(13) 0.0016(10) -0.0022(10) 0.0055(9)

loop_
_atom_type_symbol
_atom_type_description
_atom_type_scat_dispersion_real
_atom_type_scat_dispersion_imag
_atom_type_scat_source
C C 0.0033 0.0016 'International Tables Vol C Tables 4.2.6.8 and 6.1.1.4'
H H 0.0000 0.0000 'International Tables Vol C Tables 4.2.6.8 and 6.1.1.4'
N N 0.0061 0.0033 'International Tables Vol C Tables 4.2.6.8 and 6.1.1.4'
O O 0.0106 0.0060 'International Tables Vol C Tables 4.2.6.8 and 6.1.1.4'
P P 0.1023 0.0942 'International Tables Vol C Tables 4.2.6.8 and 6.1.1.4'
Cr Cr 0.3209 0.6236 'International Tables Vol C Tables 4.2.6.8 and 6.1.1.4'

loop_
_geom_angle_atom_site_label_1
_geom_angle_atom_site_label_2
_geom_angle_atom_site_label_3
_geom_angle
_geom_angle_site_symmetry_1
_geom_angle_site_symmetry_3
C31 Cr1 C31 82.24(16) . 14_355
C31 Cr1 P2 91.61(7) . 14_355
C31 Cr1 P2 99.37(7) 14_355 14_355
C31 Cr1 P2 99.37(7) . .
C31 Cr1 P2 91.61(7) 14_355 .
P2 Cr1 P2 165.44(4) 14_355 .
C31 Cr1 P1 171.38(8) . 14_355
C31 Cr1 P1 90.07(8) 14_355 14_355
P2 Cr1 P1 93.50(2) 14_355 14_355
P2 Cr1 P1 76.85(2) . 14_355
C31 Cr1 P1 90.07(8) . .
C31 Cr1 P1 171.38(8) 14_355 .
P2 Cr1 P1 76.85(2) 14_355 .
P2 Cr1 P1 93.50(2) . .
P1 Cr1 P1 97.85(3) 14_355 .
C7 N1 C8 109.97(18) 14_355 .
C7 N1 C15 113.95(18) 14_355 .
C8 N1 C15 109.70(18) . .
C22 N2 C30 115.62(19) 14_355 .
C22 N2 C23 110.13(17) 14_355 .
C30 N2 C23 111.23(18) . .
C6 P1 C30 102.84(11) . .
C6 P1 C7 94.91(10) . .
C30 P1 C7 99.22(11) . .
C6 P1 Cr1 124.43(8) . .
C30 P1 Cr1 117.98(8) . .
C7 P1 Cr1 112.52(8) . .
C21 P2 C15 96.53(10) . .
C21 P2 C22 99.56(10) . .
C15 P2 C22 98.79(11) . .
C21 P2 Cr1 125.72(8) . .
C15 P2 Cr1 115.12(8) . .
C22 P2 Cr1 116.31(8) . .
C6 C1 C2 120.3(3) . .
C3 C2 C1 120.1(3) . .
C2 C3 C4 120.5(2) . .
C3 C4 C5 119.4(3) . .
C4 C5 C6 120.9(3) . .
C1 C6 C5 118.7(2) . .
C1 C6 P1 125.6(2) . .
C5 C6 P1 115.67(19) . .
N1 C7 P1 114.42(15) 14_355 .
N1 C8 C14 114.33(19) . .
C10 C9 C14 120.4(2) . .
C11 C10 C9 121.1(3) . .
C12 C11 C10 118.9(3) . .
C11 C12 C13 120.3(3) . .
C14 C13 C12 120.8(3) . .
C13 C14 C9 118.5(2) . .
C13 C14 C8 120.9(2) . .
C9 C14 C8 120.3(2) . .
N1 C15 P2 113.59(16) . .
C21 C16 C17 120.3(2) . .
C18 C17 C16 120.1(2) . .
C19 C18 C17 120.0(2) . .
C18 C19 C20 119.8(2) . .
C21 C20 C19 121.3(2) . .
C16 C21 C20 118.4(2) . .
C16 C21 P2 120.31(18) . .
C20 C21 P2 121.26(19) . .
N2 C22 P2 114.50(15) 14_355 .
N2 C23 C29 115.11(19) . .
C25 C24 C29 121.5(2) . .
C24 C25 C26 120.1(3) . .
C27 C26 C25 119.5(3) . .
C26 C27 C28 120.7(3) . .
C29 C28 C27 120.5(2) . .
C28 C29 C24 117.9(2) . .
C28 C29 C23 121.1(2) . .
C24 C29 C23 121.0(2) . .
N2 C30 P1 112.52(16) . .
O1 C31 Cr1 174.2(2) . .

loop_
_geom_bond_atom_site_label_1
_geom_bond_atom_site_label_2
_geom_bond_distance
_geom_bond_site_symmetry_2
Cr1 C31 1.825(3) .
Cr1 C31 1.825(3) 14_355
Cr1 P2 2.3006(6) 14_355
Cr1 P2 2.3007(6) .
Cr1 P1 2.3410(7) 14_355
Cr1 P1 2.3411(7) .
N1 C7 1.462(3) 14_355
N1 C8 1.463(3) .
N1 C15 1.464(3) .
N2 C22 1.463(3) 14_355
N2 C30 1.461(3) .
N2 C23 1.481(3) .
O1 C31 1.179(3) .
P1 C6 1.837(2) .
P1 C30 1.840(2) .
P1 C7 1.859(2) .
P2 C21 1.847(2) .
P2 C15 1.858(2) .
P2 C22 1.862(2) .
C1 C6 1.380(4) .
C1 C2 1.399(3) .
C2 C3 1.377(4) .
C3 C4 1.379(4) .
C4 C5 1.388(4) .
C5 C6 1.402(3) .
C7 N1 1.462(3) 14_355
C8 C14 1.505(3) .
C9 C10 1.381(3) .
C9 C14 1.388(4) .
C10 C11 1.379(4) .
C11 C12 1.380(4) .
C12 C13 1.391(4) .
C13 C14 1.385(4) .
C16 C21 1.389(3) .
C16 C17 1.396(3) .
C17 C18 1.379(3) .
C18 C19 1.374(4) .
C19 C20 1.385(3) .
C20 C21 1.385(3) .
C22 N2 1.463(3) 14_355
C23 C29 1.515(3) .
C24 C25 1.377(3) .
C24 C29 1.390(3) .
C25 C26 1.384(4) .
C26 C27 1.368(4) .
C27 C28 1.394(4) .
C28 C29 1.391(3) .
